data_4342267
loop_
_publ_author_name
'B\'eziau, Antoine'
'Baudron, St\'ephane A'
'Rogez, Guillaume'
'Hosseini, Mir Wais'

_publ_section_title
;
 Assembly, disassembly, and reassembly: conversion of homometallic
 coordination networks into mixed metal-organic frameworks.
;
_journal_issue 4
_journal_name_full 'Inorganic chemistry'
_journal_page_first 2032
_journal_page_last 2039
_journal_paper_doi 10.1021/ic502950k
_journal_volume 54
_journal_year 2015
_chemical_formula_sum 'C86 H72 Cd Cl2 N18 Ni2 O3'
_chemical_formula_weight 1706.34
_chemical_name_systematic
;
 ?
;
_space_group_IT_number 13
_symmetry_cell_setting monoclinic
_symmetry_space_group_name_Hall '-P 2yac'
_symmetry_space_group_name_H-M 'P 1 2/n 1'
_atom_sites_solution_hydrogens geom
_atom_sites_solution_primary direct
_atom_sites_solution_secondary difmap
_audit_creation_method SHELXL-97
_cell_angle_alpha 90.00
_cell_angle_beta 102.1960(10)
_cell_angle_gamma 90.00
_cell_formula_units_Z 2
_cell_length_a 22.2012(5)
_cell_length_b 8.8143(2)
_cell_length_c 22.3347(5)
_cell_measurement_reflns_used 9342
_cell_measurement_temperature 173(2)
_cell_measurement_theta_max 26.13
_cell_measurement_theta_min 2.35
_cell_volume 4271.99(17)
_computing_cell_refinement 'Bruker SAINT'
_computing_data_collection 'Bruker APEX2'
_computing_data_reduction 'Bruker SAINT'
_computing_molecular_graphics 'Bruker SHELXTL'
_computing_publication_material 'Bruker SHELXTL'
_computing_structure_refinement 'SHELXL-97 (Sheldrick, 2008)'
_computing_structure_solution 'SHELXS-97 (Sheldrick, 2008)'
_diffrn_ambient_temperature 173(2)
_diffrn_measured_fraction_theta_full 0.978
_diffrn_measured_fraction_theta_max 0.978
_diffrn_measurement_device_type 'Bruker APEX-II CCD'
_diffrn_measurement_method '\f and \w scans'
_diffrn_radiation_monochromator graphite
_diffrn_radiation_source 'fine-focus sealed tube'
_diffrn_radiation_type MoK\a
_diffrn_radiation_wavelength 0.71073
_diffrn_reflns_av_R_equivalents 0.0590
_diffrn_reflns_av_sigmaI/netI 0.0538
_diffrn_reflns_limit_h_max 31
_diffrn_reflns_limit_h_min -31
_diffrn_reflns_limit_k_max 12
_diffrn_reflns_limit_k_min -8
_diffrn_reflns_limit_l_max 31
_diffrn_reflns_limit_l_min -31
_diffrn_reflns_number 98428
_diffrn_reflns_theta_full 30.31
_diffrn_reflns_theta_max 30.31
_diffrn_reflns_theta_min 1.46
_exptl_absorpt_coefficient_mu 0.803
_exptl_absorpt_correction_T_max 0.9609
_exptl_absorpt_correction_T_min 0.9385
_exptl_absorpt_correction_type multi-scan
_exptl_absorpt_process_details sadabs
_exptl_crystal_colour red
_exptl_crystal_density_diffrn 1.327
_exptl_crystal_density_meas ?
_exptl_crystal_density_method 'not measured'
_exptl_crystal_description rod
_exptl_crystal_F_000 1752
_exptl_crystal_size_max 0.08
_exptl_crystal_size_mid 0.05
_exptl_crystal_size_min 0.05
_refine_diff_density_max 2.080
_refine_diff_density_min -0.883
_refine_diff_density_rms 0.152
_refine_ls_extinction_method none
_refine_ls_goodness_of_fit_ref 1.061
_refine_ls_hydrogen_treatment constr
_refine_ls_matrix_type full
_refine_ls_number_parameters 506
_refine_ls_number_reflns 12552
_refine_ls_number_restraints 11
_refine_ls_restrained_S_all 1.065
_refine_ls_R_factor_all 0.0921
_refine_ls_R_factor_gt 0.0584
_refine_ls_shift/su_max 0.000
_refine_ls_shift/su_mean 0.000
_refine_ls_structure_factor_coef Fsqd
_refine_ls_weighting_details 'calc w=1/[\s^2^(Fo^2^)+(0.1093P)^2^+5.4234P] where P=(Fo^2^+2Fc^2^)/3'
_refine_ls_weighting_scheme calc
_refine_ls_wR_factor_gt 0.1685
_refine_ls_wR_factor_ref 0.1930
_reflns_number_gt 8883
_reflns_number_total 12552
_reflns_threshold_expression >2sigma(I)
_cod_data_source_file ic502950k_si_001.cif
_cod_data_source_block MM'MOF11
_cod_depositor_comments
;
The following automatic conversions were performed:

'_symmetry_cell_setting' value 'Monoclinic' changed to 'monoclinic'
according to
/usr/data/users/saulius/crontab/automatic-downloads/rss-feeds/ACS/lib/dictionaries/cif_core.dic
dictionary named 'cif_core.dic' version 2.4.2 from 2011-04-26.

'_exptl_crystal_density_meas' value 'not measured' was changed to '?'
- the value is perceived as not measured.

Automatic conversion script
Id: cif_fix_values 3008 2015-01-20 13:52:24Z robertas 

 Adding full bibliography for 4342263--4342270.cif.
;
_cod_original_sg_symbol_H-M 'P2/n  '
_cod_database_code 4342267

loop_
_symmetry_equiv_pos_as_xyz
'x, y, z'
'-x+1/2, y, -z+1/2'
'-x, -y, -z'
'x-1/2, -y, z-1/2'

loop_
_atom_site_label
_atom_site_type_symbol
_atom_site_fract_x
_atom_site_fract_y
_atom_site_fract_z
_atom_site_U_iso_or_equiv
_atom_site_adp_type
_atom_site_occupancy
_atom_site_symmetry_multiplicity
_atom_site_calc_flag
_atom_site_refinement_flags
_atom_site_disorder_assembly
_atom_site_disorder_group
C1 C 0.48166(17) 0.2745(4) 0.01073(19) 0.0278(8) Uani 1 1 d . . .
H1 H 0.5013 0.2290 0.0472 0.033 Uiso 1 1 calc R . .
C2 C 0.51734(18) 0.3232(5) -0.0302(2) 0.0334(9) Uani 1 1 d . . .
H2 H 0.5598 0.3096 -0.0208 0.040 Uiso 1 1 calc R . .
C3 C 0.4898(2) 0.3904(5) -0.0837(2) 0.0356(9) Uani 1 1 d . . .
H3 H 0.5133 0.4228 -0.1111 0.043 Uiso 1 1 calc R . .
C4 C 0.42555(19) 0.4108(4) -0.09738(18) 0.0314(8) Uani 1 1 d . . .
C5 C 0.39290(17) 0.3600(4) -0.05351(16) 0.0254(7) Uani 1 1 d . . .
C6 C 0.3919(2) 0.4814(5) -0.1522(2) 0.0417(11) Uani 1 1 d . . .
H6 H 0.4133 0.5174 -0.1809 0.050 Uiso 1 1 calc R . .
C7 C 0.3300(2) 0.4972(5) -0.1633(2) 0.0418(10) Uani 1 1 d . . .
H7 H 0.3095 0.5404 -0.1999 0.050 Uiso 1 1 calc R . .
C8 C 0.2950(2) 0.4476(5) -0.11891(18) 0.0342(9) Uani 1 1 d . . .
C9 C 0.32691(17) 0.3789(4) -0.06448(17) 0.0280(8) Uani 1 1 d . . .
C10 C 0.2316(2) 0.4635(6) -0.1269(2) 0.0417(10) Uani 1 1 d . . .
H10 H 0.2088 0.5073 -0.1624 0.050 Uiso 1 1 calc R . .
C11 C 0.20310(19) 0.4141(6) -0.0820(2) 0.0417(10) Uani 1 1 d . . .
H11 H 0.1606 0.4235 -0.0869 0.050 Uiso 1 1 calc R . .
C12 C 0.23780(16) 0.3496(5) -0.02881(19) 0.0322(8) Uani 1 1 d . . .
H12 H 0.2177 0.3174 0.0015 0.039 Uiso 1 1 calc R . .
C13 C 0.35435(16) 0.5648(4) 0.08492(18) 0.0258(7) Uani 1 1 d . . .
H13 H 0.3333 0.5855 0.0452 0.031 Uiso 1 1 calc R . .
C14 C 0.36335(17) 0.6716(4) 0.13293(18) 0.0301(8) Uani 1 1 d . . .
H14 H 0.3504 0.7722 0.1307 0.036 Uiso 1 1 calc R . .
C15 C 0.39543(18) 0.5960(5) 0.18395(19) 0.0313(8) Uani 1 1 d . . .
H15 H 0.4078 0.6357 0.2232 0.038 Uiso 1 1 calc R . .
C16 C 0.40598(15) 0.4461(4) 0.16513(16) 0.0229(7) Uani 1 1 d . . .
C17 C 0.43770(15) 0.3287(4) 0.20132(16) 0.0244(7) Uani 1 1 d . . .
C18 C 0.44998(16) 0.1840(4) 0.18152(16) 0.0250(7) Uani 1 1 d . . .
C19 C 0.4887(2) 0.0710(5) 0.2160(2) 0.0380(9) Uani 1 1 d . . .
H19 H 0.5093 0.0781 0.2567 0.046 Uiso 1 1 calc R . .
C20 C 0.4898(2) -0.0488(5) 0.1779(2) 0.0427(11) Uani 1 1 d . . .
H20 H 0.5110 -0.1397 0.1873 0.051 Uiso 1 1 calc R . .
C21 C 0.4519(2) -0.0071(4) 0.1208(2) 0.0339(9) Uani 1 1 d . . .
H21 H 0.4449 -0.0689 0.0863 0.041 Uiso 1 1 calc R . .
C22 C 0.45735(16) 0.3603(4) 0.26806(16) 0.0256(7) Uani 1 1 d . . .
C23 C 0.43140(19) 0.2788(5) 0.30927(19) 0.0340(9) Uani 1 1 d . . .
H23 H 0.4045 0.1993 0.2956 0.041 Uiso 1 1 calc R . .
C24 C 0.4455(2) 0.3156(5) 0.37057(19) 0.0361(9) Uani 1 1 d . . .
H24 H 0.4270 0.2602 0.3972 0.043 Uiso 1 1 calc R . .
C25 C 0.4996(2) 0.4724(5) 0.29216(19) 0.0380(10) Uani 1 1 d . . .
H25 H 0.5192 0.5288 0.2667 0.046 Uiso 1 1 calc R . .
C26 C 0.51197(19) 0.4988(5) 0.35504(19) 0.0374(10) Uani 1 1 d . . .
H26 H 0.5414 0.5714 0.3708 0.045 Uiso 1 1 calc R . .
C27 C 0.36519(19) -0.0313(5) -0.03494(19) 0.0325(9) Uani 1 1 d . . .
H27 H 0.4008 0.0093 -0.0443 0.039 Uiso 1 1 calc R . .
C28 C 0.3340(2) -0.1585(5) -0.0648(2) 0.0368(9) Uani 1 1 d . . .
H28 H 0.3453 -0.2166 -0.0954 0.044 Uiso 1 1 calc R . .
C29 C 0.28337(19) -0.1790(5) -0.03900(19) 0.0324(8) Uani 1 1 d . . .
H29 H 0.2532 -0.2532 -0.0493 0.039 Uiso 1 1 calc R . .
C30 C 0.28627(16) -0.0643(4) 0.00643(17) 0.0257(7) Uani 1 1 d . . .
C31 C 0.24327(16) -0.0409(4) 0.04399(17) 0.0258(7) Uani 1 1 d . . .
C32 C 0.24441(16) 0.0719(4) 0.08740(17) 0.0262(7) Uani 1 1 d . . .
C33 C 0.20127(19) 0.0937(5) 0.1262(2) 0.0390(10) Uani 1 1 d . . .
H33 H 0.1667 0.0346 0.1269 0.047 Uiso 1 1 calc R . .
C34 C 0.2201(2) 0.2165(6) 0.1618(2) 0.0470(12) Uani 1 1 d . . .
H34 H 0.2015 0.2575 0.1917 0.056 Uiso 1 1 calc R . .
C35 C 0.27382(19) 0.2694(5) 0.1442(2) 0.0384(10) Uani 1 1 d . . .
H35 H 0.2960 0.3540 0.1614 0.046 Uiso 1 1 calc R . .
C36 C 0.18943(16) -0.1468(4) 0.03494(18) 0.0270(8) Uani 1 1 d . . .
C37 C 0.19530(16) -0.2966(4) 0.05308(19) 0.0302(8) Uani 1 1 d . . .
H37 H 0.2338 -0.3356 0.0711 0.036 Uiso 1 1 calc R . .
C38 C 0.14350(16) -0.3888(4) 0.04434(19) 0.0299(8) Uani 1 1 d . . .
H38 H 0.1482 -0.4894 0.0570 0.036 Uiso 1 1 calc R . .
C39 C 0.13077(18) -0.0964(5) 0.0079(2) 0.0418(11) Uani 1 1 d . . .
H39 H 0.1248 0.0034 -0.0054 0.050 Uiso 1 1 calc R . .
C40 C 0.08168(17) -0.1939(5) 0.0010(2) 0.0385(10) Uani 1 1 d . . .
H40 H 0.0427 -0.1571 -0.0168 0.046 Uiso 1 1 calc R . .
N1 N 0.33822(14) 0.0244(4) 0.00804(14) 0.0261(6) Uani 1 1 d . . .
N2 N 0.28920(14) 0.1859(4) 0.10078(14) 0.0274(7) Uani 1 1 d . . .
N3 N 0.08705(13) -0.3389(3) 0.01840(14) 0.0252(6) Uani 1 1 d . . .
N4 N 0.37969(12) 0.4298(3) 0.10319(13) 0.0214(6) Uani 1 1 d . . .
N5 N 0.42755(14) 0.1299(3) 0.12216(14) 0.0251(6) Uani 1 1 d . . .
N6 N 0.48427(14) 0.4265(4) 0.39377(14) 0.0253(6) Uani 1 1 d . . .
N7 N 0.42076(13) 0.2906(3) -0.00052(14) 0.0246(6) Uani 1 1 d . . .
N8 N 0.29845(13) 0.3324(4) -0.01963(14) 0.0264(6) Uani 1 1 d . . .
Cl1 Cl 0.42926(4) 0.28089(10) 0.51976(4) 0.0296(2) Uani 1 1 d . . .
Ni1 Ni 0.359858(19) 0.22674(5) 0.05624(2) 0.02096(12) Uani 1 1 d . . .
Cd1 Cd 0.5000 0.5000 0.5000 0.01836(10) Uani 1 2 d S . .
O1 O 0.5037(8) 0.9318(14) 0.3701(6) 0.132(3) Uani 0.50 1 d P A -1
C41 C 0.2888(12) 0.609(2) 0.2865(9) 0.132(3) Uani 0.50 1 d P B -1
H41A H 0.2806 0.6037 0.3270 0.198 Uiso 0.50 1 calc PR B -1
H41B H 0.3208 0.5383 0.2831 0.198 Uiso 0.50 1 calc PR B -1
H41C H 0.2521 0.5843 0.2570 0.198 Uiso 0.50 1 calc PR B -1
C42 C 0.2915(11) 0.870(2) 0.2405(9) 0.132(3) Uani 0.50 1 d P B -1
H42A H 0.3168 0.9550 0.2572 0.198 Uiso 0.50 1 calc PR B -1
H42B H 0.2490 0.8948 0.2384 0.198 Uiso 0.50 1 calc PR B -1
H42C H 0.2976 0.8488 0.2000 0.198 Uiso 0.50 1 calc PR B -1
C43 C 0.3707(12) 0.766(2) 0.3130(10) 0.132(3) Uani 0.50 1 d PD B -1
H43 H 0.3838 0.6798 0.3360 0.158 Uiso 0.50 1 calc PR B -1
N9 N 0.3069(10) 0.7495(18) 0.2761(8) 0.132(3) Uani 0.50 1 d PD B -1
O2 O 0.4123(8) 0.8710(14) 0.3211(6) 0.132(3) Uani 0.50 1 d PD B -1
C44 C 0.1554(10) 0.841(2) 0.7656(9) 0.133(3) Uani 0.50 1 d PD C -1
H44 H 0.1599 0.8560 0.7256 0.160 Uiso 0.50 1 calc PR C -1
C45 C 0.1513(11) 1.010(2) 0.8537(8) 0.133(3) Uani 0.50 1 d PD C -1
H45A H 0.1345 0.9297 0.8745 0.200 Uiso 0.50 1 calc PR C -1
H45B H 0.1243 1.0959 0.8494 0.200 Uiso 0.50 1 calc PR C -1
H45C H 0.1911 1.0376 0.8770 0.200 Uiso 0.50 1 calc PR C -1
C46 C 0.1543(10) 1.1300(19) 0.7681(9) 0.133(3) Uani 0.50 1 d PD C -1
H46A H 0.1499 1.1294 0.7244 0.200 Uiso 0.50 1 calc PR C -1
H46B H 0.1916 1.1819 0.7867 0.200 Uiso 0.50 1 calc PR C -1
H46C H 0.1197 1.1812 0.7785 0.200 Uiso 0.50 1 calc PR C -1
N10 N 0.1570(8) 0.9570(19) 0.7931(8) 0.133(3) Uani 0.50 1 d PD C -1
O3 O 0.1489(7) 0.7036(16) 0.7778(6) 0.133(3) Uani 0.50 1 d PD C -1

loop_
_atom_site_aniso_label
_atom_site_aniso_U_11
_atom_site_aniso_U_22
_atom_site_aniso_U_33
_atom_site_aniso_U_23
_atom_site_aniso_U_13
_atom_site_aniso_U_12
C1 0.0234(17) 0.0258(19) 0.035(2) -0.0052(15) 0.0091(15) -0.0047(14)
C2 0.0253(18) 0.030(2) 0.049(2) -0.0120(18) 0.0181(17) -0.0067(15)
C3 0.041(2) 0.031(2) 0.041(2) -0.0110(18) 0.0251(19) -0.0091(17)
C4 0.037(2) 0.028(2) 0.034(2) -0.0079(16) 0.0180(16) -0.0084(16)
C5 0.0270(17) 0.0248(18) 0.0265(17) -0.0062(14) 0.0101(14) -0.0080(14)
C6 0.057(3) 0.041(3) 0.033(2) 0.0011(18) 0.022(2) -0.006(2)
C7 0.055(3) 0.042(3) 0.029(2) 0.0047(18) 0.0102(19) -0.002(2)
C8 0.039(2) 0.033(2) 0.0286(19) -0.0034(17) 0.0034(16) -0.0044(18)
C9 0.0277(18) 0.029(2) 0.0274(18) -0.0048(15) 0.0062(14) -0.0071(15)
C10 0.040(2) 0.045(3) 0.035(2) -0.0006(19) -0.0048(18) 0.0013(19)
C11 0.0249(19) 0.053(3) 0.042(2) -0.003(2) -0.0026(17) -0.0015(18)
C12 0.0191(16) 0.040(2) 0.036(2) -0.0028(18) 0.0025(15) -0.0031(15)
C13 0.0197(15) 0.0263(19) 0.0309(19) 0.0006(15) 0.0042(13) -0.0031(14)
C14 0.0253(17) 0.0240(19) 0.040(2) -0.0062(16) 0.0033(15) 0.0012(14)
C15 0.0314(19) 0.029(2) 0.033(2) -0.0066(16) 0.0069(16) -0.0005(15)
C16 0.0212(15) 0.0241(17) 0.0236(17) -0.0047(14) 0.0051(13) -0.0044(13)
C17 0.0203(15) 0.0293(19) 0.0236(17) -0.0038(14) 0.0047(13) -0.0024(13)
C18 0.0241(16) 0.0267(18) 0.0235(17) -0.0030(14) 0.0032(13) -0.0018(14)
C19 0.040(2) 0.038(2) 0.031(2) -0.0022(18) -0.0029(17) 0.0075(18)
C20 0.048(3) 0.030(2) 0.045(3) -0.0003(19) -0.002(2) 0.0140(19)
C21 0.041(2) 0.026(2) 0.034(2) -0.0071(16) 0.0062(17) 0.0001(16)
C22 0.0214(16) 0.0292(19) 0.0256(17) -0.0068(15) 0.0041(13) 0.0000(14)
C23 0.034(2) 0.039(2) 0.030(2) -0.0081(17) 0.0091(16) -0.0113(17)
C24 0.037(2) 0.040(2) 0.031(2) -0.0026(18) 0.0091(17) -0.0088(18)
C25 0.035(2) 0.052(3) 0.028(2) -0.0092(18) 0.0084(16) -0.0170(19)
C26 0.030(2) 0.053(3) 0.0283(19) -0.0084(18) 0.0046(16) -0.0169(18)
C27 0.0313(19) 0.032(2) 0.036(2) -0.0068(17) 0.0121(16) -0.0073(16)
C28 0.044(2) 0.030(2) 0.038(2) -0.0124(18) 0.0108(18) -0.0053(18)
C29 0.035(2) 0.0240(19) 0.035(2) -0.0082(16) 0.0011(16) -0.0090(15)
C30 0.0220(16) 0.0232(18) 0.0294(18) 0.0017(15) -0.0003(13) -0.0034(14)
C31 0.0202(16) 0.0252(18) 0.0298(18) 0.0061(15) 0.0005(13) -0.0059(13)
C32 0.0210(16) 0.028(2) 0.0292(18) 0.0005(15) 0.0049(13) -0.0057(14)
C33 0.0272(19) 0.045(3) 0.047(2) -0.005(2) 0.0150(18) -0.0143(18)
C34 0.035(2) 0.071(3) 0.043(2) -0.018(2) 0.0238(19) -0.017(2)
C35 0.030(2) 0.050(3) 0.039(2) -0.017(2) 0.0156(17) -0.0157(18)
C36 0.0190(15) 0.0246(18) 0.036(2) 0.0001(16) 0.0037(14) -0.0067(13)
C37 0.0156(15) 0.0270(19) 0.045(2) 0.0036(17) 0.0002(15) -0.0009(13)
C38 0.0211(16) 0.0204(18) 0.047(2) 0.0037(16) 0.0038(15) -0.0005(13)
C39 0.0258(19) 0.023(2) 0.070(3) 0.013(2) -0.0059(19) -0.0048(15)
C40 0.0190(17) 0.026(2) 0.063(3) 0.0074(19) -0.0084(18) -0.0027(14)
N1 0.0241(14) 0.0284(17) 0.0256(15) -0.0047(12) 0.0045(12) -0.0055(12)
N2 0.0213(14) 0.0322(17) 0.0300(16) -0.0052(13) 0.0086(12) -0.0094(12)
N3 0.0178(13) 0.0227(15) 0.0325(16) 0.0027(13) -0.0004(12) -0.0039(11)
N4 0.0165(12) 0.0230(15) 0.0245(14) -0.0010(12) 0.0043(11) -0.0029(11)
N5 0.0248(14) 0.0223(15) 0.0276(15) -0.0053(12) 0.0042(12) -0.0030(12)
N6 0.0249(14) 0.0274(17) 0.0224(14) -0.0028(12) 0.0028(11) 0.0004(12)
N7 0.0205(14) 0.0260(16) 0.0279(15) -0.0054(12) 0.0066(12) -0.0045(11)
N8 0.0199(14) 0.0307(17) 0.0283(16) -0.0059(13) 0.0045(12) -0.0054(12)
Cl1 0.0294(4) 0.0249(4) 0.0359(5) -0.0013(4) 0.0100(4) -0.0057(3)
Ni1 0.0172(2) 0.0233(2) 0.0228(2) -0.00416(17) 0.00502(16) -0.00529(16)
Cd1 0.01530(16) 0.01792(18) 0.02121(17) -0.00103(13) 0.00241(12) 0.00275(12)
O1 0.232(9) 0.080(4) 0.100(5) 0.002(4) 0.071(5) -0.005(5)
C41 0.232(9) 0.080(4) 0.100(5) 0.002(4) 0.071(5) -0.005(5)
C42 0.232(9) 0.080(4) 0.100(5) 0.002(4) 0.071(5) -0.005(5)
C43 0.232(9) 0.080(4) 0.100(5) 0.002(4) 0.071(5) -0.005(5)
N9 0.232(9) 0.080(4) 0.100(5) 0.002(4) 0.071(5) -0.005(5)
O2 0.232(9) 0.080(4) 0.100(5) 0.002(4) 0.071(5) -0.005(5)
C44 0.133(6) 0.127(6) 0.118(6) -0.042(5) -0.024(5) 0.054(6)
C45 0.133(6) 0.127(6) 0.118(6) -0.042(5) -0.024(5) 0.054(6)
C46 0.133(6) 0.127(6) 0.118(6) -0.042(5) -0.024(5) 0.054(6)
N10 0.133(6) 0.127(6) 0.118(6) -0.042(5) -0.024(5) 0.054(6)
O3 0.133(6) 0.127(6) 0.118(6) -0.042(5) -0.024(5) 0.054(6)

loop_
_atom_type_symbol
_atom_type_description
_atom_type_scat_dispersion_real
_atom_type_scat_dispersion_imag
_atom_type_scat_source
C C 0.0033 0.0016 'International Tables Vol C Tables 4.2.6.8 and 6.1.1.4'
H H 0.0000 0.0000 'International Tables Vol C Tables 4.2.6.8 and 6.1.1.4'
N N 0.0061 0.0033 'International Tables Vol C Tables 4.2.6.8 and 6.1.1.4'
Cl Cl 0.1484 0.1585 'International Tables Vol C Tables 4.2.6.8 and 6.1.1.4'
Ni Ni 0.3393 1.1124 'International Tables Vol C Tables 4.2.6.8 and 6.1.1.4'
Cd Cd -0.8075 1.2024 'International Tables Vol C Tables 4.2.6.8 and 6.1.1.4'
O O 0.0106 0.0060 'International Tables Vol C Tables 4.2.6.8 and 6.1.1.4'

loop_
_geom_angle_atom_site_label_1
_geom_angle_atom_site_label_2
_geom_angle_atom_site_label_3
_geom_angle
_geom_angle_site_symmetry_1
_geom_angle_site_symmetry_3
N7 C1 C2 122.5(4) . .
N7 C1 H1 118.7 . .
C2 C1 H1 118.7 . .
C3 C2 C1 119.8(4) . .
C3 C2 H2 120.1 . .
C1 C2 H2 120.1 . .
C2 C3 C4 119.7(4) . .
C2 C3 H3 120.2 . .
C4 C3 H3 120.2 . .
C3 C4 C5 117.1(4) . .
C3 C4 C6 124.3(4) . .
C5 C4 C6 118.6(4) . .
N7 C5 C4 122.8(3) . .
N7 C5 C9 117.3(3) . .
C4 C5 C9 119.9(4) . .
C7 C6 C4 121.8(4) . .
C7 C6 H6 119.1 . .
C4 C6 H6 119.1 . .
C6 C7 C8 120.9(4) . .
C6 C7 H7 119.5 . .
C8 C7 H7 119.5 . .
C10 C8 C9 117.7(4) . .
C10 C8 C7 123.8(4) . .
C9 C8 C7 118.5(4) . .
N8 C9 C8 122.7(4) . .
N8 C9 C5 117.0(3) . .
C8 C9 C5 120.2(3) . .
C11 C10 C8 119.2(4) . .
C11 C10 H10 120.4 . .
C8 C10 H10 120.4 . .
C10 C11 C12 119.9(4) . .
C10 C11 H11 120.1 . .
C12 C11 H11 120.1 . .
N8 C12 C11 122.6(4) . .
N8 C12 H12 118.7 . .
C11 C12 H12 118.7 . .
N4 C13 C14 112.2(3) . .
N4 C13 H13 123.9 . .
C14 C13 H13 123.9 . .
C15 C14 C13 105.7(3) . .
C15 C14 H14 127.1 . .
C13 C14 H14 127.1 . .
C14 C15 C16 107.1(3) . .
C14 C15 H15 126.5 . .
C16 C15 H15 126.5 . .
N4 C16 C17 123.3(3) . .
N4 C16 C15 109.2(3) . .
C17 C16 C15 127.4(3) . .
C18 C17 C16 126.7(3) . .
C18 C17 C22 116.9(3) . .
C16 C17 C22 116.3(3) . .
C17 C18 N5 123.9(3) . .
C17 C18 C19 127.0(3) . .
N5 C18 C19 109.1(3) . .
C20 C19 C18 106.9(4) . .
C20 C19 H19 126.5 . .
C18 C19 H19 126.5 . .
C19 C20 C21 106.0(4) . .
C19 C20 H20 127.0 . .
C21 C20 H20 127.0 . .
N5 C21 C20 112.6(4) . .
N5 C21 H21 123.7 . .
C20 C21 H21 123.7 . .
C23 C22 C25 116.9(3) . .
C23 C22 C17 119.6(3) . .
C25 C22 C17 123.5(3) . .
C24 C23 C22 120.0(4) . .
C24 C23 H23 120.0 . .
C22 C23 H23 120.0 . .
N6 C24 C23 123.5(4) . .
N6 C24 H24 118.3 . .
C23 C24 H24 118.3 . .
C22 C25 C26 118.9(4) . .
C22 C25 H25 120.6 . .
C26 C25 H25 120.6 . .
N6 C26 C25 123.9(4) . .
N6 C26 H26 118.0 . .
C25 C26 H26 118.0 . .
N1 C27 C28 112.6(4) . .
N1 C27 H27 123.7 . .
C28 C27 H27 123.7 . .
C29 C28 C27 105.6(4) . .
C29 C28 H28 127.2 . .
C27 C28 H28 127.2 . .
C28 C29 C30 106.7(3) . .
C28 C29 H29 126.7 . .
C30 C29 H29 126.7 . .
N1 C30 C31 124.3(3) . .
N1 C30 C29 109.3(3) . .
C31 C30 C29 126.3(3) . .
C32 C31 C30 127.3(3) . .
C32 C31 C36 116.0(3) . .
C30 C31 C36 116.7(3) . .
C31 C32 N2 124.8(3) . .
C31 C32 C33 127.1(3) . .
N2 C32 C33 108.1(3) . .
C34 C33 C32 107.3(3) . .
C34 C33 H33 126.3 . .
C32 C33 H33 126.3 . .
C33 C34 C35 106.0(4) . .
C33 C34 H34 127.0 . .
C35 C34 H34 127.0 . .
N2 C35 C34 112.6(4) . .
N2 C35 H35 123.7 . .
C34 C35 H35 123.7 . .
C37 C36 C39 117.1(3) . .
C37 C36 C31 122.3(3) . .
C39 C36 C31 120.6(3) . .
C36 C37 C38 119.7(3) . .
C36 C37 H37 120.2 . .
C38 C37 H37 120.2 . .
N3 C38 C37 122.7(3) . .
N3 C38 H38 118.6 . .
C37 C38 H38 118.6 . .
C40 C39 C36 120.0(4) . .
C40 C39 H39 120.0 . .
C36 C39 H39 120.0 . .
N3 C40 C39 123.2(4) . .
N3 C40 H40 118.4 . .
C39 C40 H40 118.4 . .
C27 N1 C30 105.8(3) . .
C27 N1 Ni1 126.8(3) . .
C30 N1 Ni1 126.5(3) . .
C35 N2 C32 105.9(3) . .
C35 N2 Ni1 126.8(3) . .
C32 N2 Ni1 127.0(2) . .
C40 N3 C38 117.3(3) . .
C40 N3 Cd1 120.4(2) . 2_545
C38 N3 Cd1 122.3(2) . 2_545
C13 N4 C16 105.8(3) . .
C13 N4 Ni1 125.5(2) . .
C16 N4 Ni1 126.3(2) . .
C21 N5 C18 105.4(3) . .
C21 N5 Ni1 127.0(3) . .
C18 N5 Ni1 126.8(2) . .
C26 N6 C24 116.7(3) . .
C26 N6 Cd1 121.5(3) . .
C24 N6 Cd1 121.8(3) . .
C1 N7 C5 118.0(3) . .
C1 N7 Ni1 127.7(3) . .
C5 N7 Ni1 114.2(2) . .
C12 N8 C9 117.8(3) . .
C12 N8 Ni1 128.7(3) . .
C9 N8 Ni1 113.4(2) . .
N5 Ni1 N2 95.61(13) . .
N5 Ni1 N4 87.20(11) . .
N2 Ni1 N4 90.50(12) . .
N5 Ni1 N1 93.93(12) . .
N2 Ni1 N1 89.07(12) . .
N4 Ni1 N1 178.83(12) . .
N5 Ni1 N7 94.39(12) . .
N2 Ni1 N7 169.92(13) . .
N4 Ni1 N7 88.79(11) . .
N1 Ni1 N7 91.43(12) . .
N5 Ni1 N8 172.33(12) . .
N2 Ni1 N8 92.04(12) . .
N4 Ni1 N8 93.23(12) . .
N1 Ni1 N8 85.69(12) . .
N7 Ni1 N8 77.97(12) . .
N3 Cd1 N3 180.00(15) 4_656 2_565
N3 Cd1 N6 92.70(10) 4_656 3_666
N3 Cd1 N6 87.30(10) 2_565 3_666
N3 Cd1 N6 87.30(10) 4_656 .
N3 Cd1 N6 92.70(10) 2_565 .
N6 Cd1 N6 180.000(1) 3_666 .
N3 Cd1 Cl1 88.54(8) 4_656 3_666
N3 Cd1 Cl1 91.46(8) 2_565 3_666
N6 Cd1 Cl1 90.03(8) 3_666 3_666
N6 Cd1 Cl1 89.97(8) . 3_666
N3 Cd1 Cl1 91.46(8) 4_656 .
N3 Cd1 Cl1 88.54(8) 2_565 .
N6 Cd1 Cl1 89.97(8) 3_666 .
N6 Cd1 Cl1 90.03(8) . .
Cl1 Cd1 Cl1 180.00(3) 3_666 .
O2 C43 N9 136(2) . .
O2 C43 H43 112.1 . .
N9 C43 H43 112.1 . .
C42 N9 C41 143(2) . .
C42 N9 C43 110.3(18) . .
C41 N9 C43 106.3(19) . .
N10 C44 O3 135(2) . .
N10 C44 H44 112.4 . .
O3 C44 H44 112.4 . .
C44 N10 C45 139(2) . .
C44 N10 C46 129.4(19) . .
C45 N10 C46 90.9(13) . .

loop_
_geom_bond_atom_site_label_1
_geom_bond_atom_site_label_2
_geom_bond_distance
_geom_bond_site_symmetry_2
C1 N7 1.330(5) .
C1 C2 1.398(5) .
C1 H1 0.9300 .
C2 C3 1.358(6) .
C2 H2 0.9300 .
C3 C4 1.405(6) .
C3 H3 0.9300 .
C4 C5 1.409(5) .
C4 C6 1.434(7) .
C5 N7 1.359(5) .
C5 C9 1.443(5) .
C6 C7 1.351(7) .
C6 H6 0.9300 .
C7 C8 1.449(6) .
C7 H7 0.9300 .
C8 C10 1.390(6) .
C8 C9 1.408(6) .
C9 N8 1.356(5) .
C10 C11 1.365(7) .
C10 H10 0.9300 .
C11 C12 1.393(6) .
C11 H11 0.9300 .
C12 N8 1.327(4) .
C12 H12 0.9300 .
C13 N4 1.342(5) .
C13 C14 1.409(5) .
C13 H13 0.9300 .
C14 C15 1.381(6) .
C14 H14 0.9300 .
C15 C16 1.421(5) .
C15 H15 0.9300 .
C16 N4 1.391(4) .
C16 C17 1.407(5) .
C17 C18 1.396(5) .
C17 C22 1.488(5) .
C18 N5 1.398(5) .
C18 C19 1.430(6) .
C19 C20 1.360(6) .
C19 H19 0.9300 .
C20 C21 1.419(6) .
C20 H20 0.9300 .
C21 N5 1.326(5) .
C21 H21 0.9300 .
C22 C23 1.385(5) .
C22 C25 1.390(5) .
C23 C24 1.377(6) .
C23 H23 0.9300 .
C24 N6 1.333(5) .
C24 H24 0.9300 .
C25 C26 1.392(6) .
C25 H25 0.9300 .
C26 N6 1.325(5) .
C26 H26 0.9300 .
C27 N1 1.328(5) .
C27 C28 1.410(6) .
C27 H27 0.9300 .
C28 C29 1.380(6) .
C28 H28 0.9300 .
C29 C30 1.424(5) .
C29 H29 0.9300 .
C30 N1 1.388(5) .
C30 C31 1.413(5) .
C31 C32 1.385(6) .
C31 C36 1.497(5) .
C32 N2 1.400(4) .
C32 C33 1.434(5) .
C33 C34 1.355(6) .
C33 H33 0.9300 .
C34 C35 1.410(6) .
C34 H34 0.9300 .
C35 N2 1.319(5) .
C35 H35 0.9300 .
C36 C37 1.379(5) .
C36 C39 1.388(5) .
C37 C38 1.388(5) .
C37 H37 0.9300 .
C38 N3 1.339(4) .
C38 H38 0.9300 .
C39 C40 1.370(5) .
C39 H39 0.9300 .
C40 N3 1.335(5) .
C40 H40 0.9300 .
N1 Ni1 2.086(3) .
N2 Ni1 2.059(3) .
N3 Cd1 2.363(3) 2_545
N4 Ni1 2.074(3) .
N5 Ni1 2.054(3) .
N6 Cd1 2.413(3) .
N7 Ni1 2.116(3) .
N8 Ni1 2.150(3) .
Cl1 Cd1 2.5854(9) .
Cd1 N3 2.363(3) 4_656
Cd1 N3 2.363(3) 2_565
Cd1 N6 2.412(3) 3_666
Cd1 Cl1 2.5854(9) 3_666
C41 N9 1.34(2) .
C41 H41A 0.9600 .
C41 H41B 0.9600 .
C41 H41C 0.9600 .
C42 N9 1.33(2) .
C42 H42A 0.9600 .
C42 H42B 0.9600 .
C42 H42C 0.9600 .
C43 O2 1.29(2) .
C43 N9 1.49(3) .
C43 H43 0.9300 .
C44 N10 1.186(18) .
C44 O3 1.26(2) .
C44 H44 0.9300 .
C45 N10 1.46(2) .
C45 H45A 0.9600 .
C45 H45B 0.9600 .
C45 H45C 0.9600 .
C46 N10 1.62(2) .
C46 H46A 0.9600 .
C46 H46B 0.9600 .
C46 H46C 0.9600 .
